data_7113877
loop_
_publ_author_name
'Steinke, Tobias'
'Gemel, Christian'
'Cokoja, Mirza'
'Winter, Manuela'
'Fischer, Roland A.'

_publ_section_title
;
 Insertion of organoindium carbenoids into rhodium halide bonds:
 revisiting a classic type of transition metal--group 13 metal bond
 formation
;
_journal_coden_ASTM CHCOFS
_journal_issue 9
_journal_name_full
;
 Chemical Communications (Cambridge, United Kingdom)
;
_journal_page_first 1066
_journal_page_last 1067
_journal_paper_doi 10.1039/b301928d
_journal_year 2003
_chemical_formula_sum 'C40 H96 Cl2 In3 Rh Si9'
_chemical_formula_weight 1348.25
_space_group_IT_number 14
_symmetry_cell_setting monoclinic
_symmetry_space_group_name_Hall '-P 2yn'
_symmetry_space_group_name_H-M 'P 1 21/n 1'
_atom_sites_solution_hydrogens geom
_atom_sites_solution_primary direct
_atom_sites_solution_secondary difmap
_audit_creation_method SHELXL-97
_cell_angle_alpha 90.00
_cell_angle_beta 92.882(4)
_cell_angle_gamma 90.00
_cell_formula_units_Z 4
_cell_length_a 14.509(3)
_cell_length_b 18.830(4)
_cell_length_c 22.633(4)
_cell_measurement_reflns_used 60
_cell_measurement_temperature 213(2)
_cell_measurement_theta_max 15.0
_cell_measurement_theta_min 10.0
_cell_volume 6176(2)
_computing_cell_refinement SMART
_computing_data_collection SMART
_computing_data_reduction SAINT
_computing_molecular_graphics 'Bruker axs SHELXTL-PLUS'
_computing_publication_material SHELXL-97
_computing_structure_refinement 'SHELXL-97 (Sheldrick, 1997)'
_computing_structure_solution 'SHELXS-97 (Sheldrick, 1990)'
_diffrn_ambient_temperature 213(2)
_diffrn_measured_fraction_theta_full 0.976
_diffrn_measured_fraction_theta_max 0.976
_diffrn_radiation_monochromator graphite
_diffrn_radiation_source 'fine-focus sealed tube'
_diffrn_radiation_type MoK\a
_diffrn_radiation_wavelength 0.71073
_diffrn_reflns_av_R_equivalents 0.0438
_diffrn_reflns_av_sigmaI/netI 0.0490
_diffrn_reflns_limit_h_max 17
_diffrn_reflns_limit_h_min -8
_diffrn_reflns_limit_k_max 22
_diffrn_reflns_limit_k_min -22
_diffrn_reflns_limit_l_max 26
_diffrn_reflns_limit_l_min -26
_diffrn_reflns_number 34096
_diffrn_reflns_theta_full 25.05
_diffrn_reflns_theta_max 25.05
_diffrn_reflns_theta_min 2.58
_exptl_absorpt_coefficient_mu 1.655
_exptl_absorpt_correction_T_max 1.000
_exptl_absorpt_correction_T_min 0.861
_exptl_absorpt_correction_type empirical
_exptl_crystal_colour orange-red
_exptl_crystal_density_diffrn 1.450
_exptl_crystal_density_method 'not measured'
_exptl_crystal_description prism
_exptl_crystal_F_000 2752
_exptl_crystal_size_max 0.30
_exptl_crystal_size_mid 0.28
_exptl_crystal_size_min 0.25
_refine_diff_density_max 1.942
_refine_diff_density_min -0.783
_refine_diff_density_rms 0.118
_refine_ls_extinction_method none
_refine_ls_goodness_of_fit_ref 1.023
_refine_ls_hydrogen_treatment mixed
_refine_ls_matrix_type full
_refine_ls_number_parameters 528
_refine_ls_number_reflns 10683
_refine_ls_number_restraints 0
_refine_ls_restrained_S_all 1.023
_refine_ls_R_factor_all 0.0617
_refine_ls_R_factor_gt 0.0417
_refine_ls_shift/su_max 0.135
_refine_ls_shift/su_mean 0.001
_refine_ls_structure_factor_coef Fsqd
_refine_ls_weighting_details 'calc w==1/[\s^2^(Fo^2^)+(0.0442P)^2^+17.5705P] where P==(Fo^2^+2Fc^2^)/3'
_refine_ls_weighting_scheme calc
_refine_ls_wR_factor_gt 0.0943
_refine_ls_wR_factor_ref 0.1039
_reflns_number_gt 8135
_reflns_number_total 10683
_reflns_threshold_expression >2sigma(I)
_cod_duplicate_entry 7104100
_cod_data_source_file b301928d.txt
_cod_data_source_block 1
_cod_original_sg_symbol_H-M P2(1)/n
_cod_database_code 7113877

loop_
_symmetry_equiv_pos_as_xyz
'x, y, z'
'-x+1/2, y+1/2, -z+1/2'
'-x, -y, -z'
'x-1/2, -y-1/2, z-1/2'

loop_
_atom_site_label
_atom_site_type_symbol
_atom_site_fract_x
_atom_site_fract_y
_atom_site_fract_z
_atom_site_U_iso_or_equiv
_atom_site_adp_type
_atom_site_occupancy
_atom_site_symmetry_multiplicity
_atom_site_calc_flag
_atom_site_refinement_flags
Cl1 Cl 0.33411(12) 0.90803(9) 0.24487(9) 0.0549(5) Uani 1 1 d .
Cl2 Cl 0.53187(14) 0.89244(8) 0.12690(7) 0.0485(4) Uani 1 1 d .
Rh1 Rh 0.42644(3) 0.72468(2) 0.193916(18) 0.01952(10) Uani 1 1 d .
C4 C 0.3679(4) 0.6139(3) 0.1885(3) 0.0351(14) Uani 1 1 d .
C9 C 0.3093(6) 0.5742(4) 0.1414(4) 0.070(3) Uani 1 1 d .
H41A H 0.3007 0.5255 0.1540 0.105 Uiso 1 1 calc R
H41B H 0.3404 0.5746 0.1044 0.105 Uiso 1 1 calc R
H41C H 0.2498 0.5973 0.1358 0.105 Uiso 1 1 calc R
C3 C 0.3310(4) 0.6492(3) 0.2366(3) 0.0336(14) Uani 1 1 d .
C8 C 0.2303(5) 0.6526(4) 0.2499(5) 0.073(3) Uani 1 1 d .
H42A H 0.1933 0.6573 0.2132 0.110 Uiso 1 1 calc R
H42B H 0.2197 0.6933 0.2750 0.110 Uiso 1 1 calc R
H42C H 0.2130 0.6095 0.2700 0.110 Uiso 1 1 calc R
C2 C 0.4057(6) 0.6671(3) 0.2777(3) 0.0455(18) Uani 1 1 d .
C7 C 0.3966(8) 0.6922(5) 0.3395(3) 0.087(3) Uani 1 1 d .
H43A H 0.3797 0.6526 0.3641 0.130 Uiso 1 1 calc R
H43B H 0.3491 0.7284 0.3401 0.130 Uiso 1 1 calc R
H43C H 0.4549 0.7119 0.3545 0.130 Uiso 1 1 calc R
C1 C 0.4881(4) 0.6413(3) 0.2530(3) 0.0460(18) Uani 1 1 d .
C6 C 0.5817(6) 0.6348(5) 0.2839(5) 0.090(4) Uani 1 1 d .
H44A H 0.5912 0.5862 0.2972 0.135 Uiso 1 1 calc R
H44B H 0.5857 0.6665 0.3177 0.135 Uiso 1 1 calc R
H44C H 0.6287 0.6473 0.2567 0.135 Uiso 1 1 calc R
C5 C 0.4631(4) 0.6090(3) 0.1985(3) 0.0403(16) Uani 1 1 d .
C10 C 0.5235(6) 0.5628(4) 0.1618(5) 0.081(3) Uani 1 1 d .
H45A H 0.5878 0.5752 0.1701 0.122 Uiso 1 1 calc R
H45B H 0.5075 0.5703 0.1202 0.122 Uiso 1 1 calc R
H45C H 0.5140 0.5133 0.1717 0.122 Uiso 1 1 calc R
In1 In 0.49995(3) 0.842806(19) 0.235937(16) 0.02322(10) Uani 1 1 d .
C11 C 0.5890(4) 0.9165(3) 0.2929(2) 0.0279(12) Uani 1 1 d .
Si1 Si 0.69543(12) 0.86228(10) 0.31270(9) 0.0432(5) Uani 1 1 d .
C111 C 0.7998(5) 0.9147(4) 0.3390(4) 0.072(3) Uani 1 1 d .
H11A H 0.7872 0.9390 0.3755 0.109 Uiso 1 1 calc R
H11B H 0.8144 0.9494 0.3091 0.109 Uiso 1 1 calc R
H11C H 0.8518 0.8829 0.3458 0.109 Uiso 1 1 calc R
C112 C 0.7322(5) 0.8090(4) 0.2481(4) 0.066(2) Uani 1 1 d .
H11D H 0.7922 0.7880 0.2576 0.100 Uiso 1 1 calc R
H11E H 0.7360 0.8397 0.2139 0.100 Uiso 1 1 calc R
H11F H 0.6875 0.7717 0.2393 0.100 Uiso 1 1 calc R
C113 C 0.6754(7) 0.7952(4) 0.3717(4) 0.074(3) Uani 1 1 d .
H11G H 0.6184 0.7699 0.3622 0.111 Uiso 1 1 calc R
H11H H 0.6712 0.8191 0.4094 0.111 Uiso 1 1 calc R
H11I H 0.7264 0.7618 0.3742 0.111 Uiso 1 1 calc R
Si3 Si 0.52776(13) 0.94100(10) 0.36224(8) 0.0398(4) Uani 1 1 d .
C121 C 0.4564(6) 0.8673(4) 0.3910(3) 0.067(2) Uani 1 1 d .
H12A H 0.4107 0.8527 0.3606 0.100 Uiso 1 1 calc R
H12B H 0.4255 0.8835 0.4256 0.100 Uiso 1 1 calc R
H12C H 0.4959 0.8273 0.4018 0.100 Uiso 1 1 calc R
C122 C 0.6085(6) 0.9677(5) 0.4259(3) 0.067(2) Uani 1 1 d .
H12D H 0.5737 0.9750 0.4609 0.101 Uiso 1 1 calc R
H12E H 0.6397 1.0115 0.4162 0.101 Uiso 1 1 calc R
H12F H 0.6538 0.9305 0.4335 0.101 Uiso 1 1 calc R
C123 C 0.4459(5) 1.0181(4) 0.3526(4) 0.060(2) Uani 1 1 d .
H12G H 0.4034 1.0094 0.3190 0.090 Uiso 1 1 calc R
H12H H 0.4806 1.0611 0.3460 0.090 Uiso 1 1 calc R
H12I H 0.4115 1.0235 0.3880 0.090 Uiso 1 1 calc R
Si2 Si 0.61888(13) 1.00043(9) 0.25104(8) 0.0380(4) Uani 1 1 d .
C131 C 0.6696(5) 1.0712(4) 0.3017(3) 0.0539(19) Uani 1 1 d .
H13A H 0.7246 1.0530 0.3227 0.081 Uiso 1 1 calc R
H13B H 0.6248 1.0848 0.3300 0.081 Uiso 1 1 calc R
H13C H 0.6856 1.1124 0.2786 0.081 Uiso 1 1 calc R
C132 C 0.5168(5) 1.0440(3) 0.2119(3) 0.056(2) Uani 1 1 d .
H13D H 0.5110 1.0923 0.2261 0.084 Uiso 1 1 calc R
H13E H 0.4613 1.0177 0.2197 0.084 Uiso 1 1 calc R
H13F H 0.5254 1.0446 0.1697 0.084 Uiso 1 1 calc R
C133 C 0.7103(6) 0.9882(4) 0.1962(4) 0.067(2) Uani 1 1 d .
H13G H 0.6928 0.9498 0.1693 0.100 Uiso 1 1 calc R
H13H H 0.7685 0.9768 0.2170 0.100 Uiso 1 1 calc R
H13I H 0.7169 1.0318 0.1738 0.100 Uiso 1 1 calc R
In2 In 0.50637(3) 0.758356(19) 0.099505(16) 0.02415(10) Uani 1 1 d .
C12 C 0.5775(4) 0.7462(3) 0.0145(2) 0.0277(12) Uani 1 1 d .
Si6 Si 0.55621(18) 0.65175(10) -0.01022(9) 0.0573(6) Uani 1 1 d .
C211 C 0.5773(7) 0.6322(4) -0.0900(3) 0.076(3) Uani 1 1 d .
H21A H 0.5438 0.6661 -0.1152 0.114 Uiso 1 1 calc R
H21B H 0.5563 0.5845 -0.0997 0.114 Uiso 1 1 calc R
H21C H 0.6428 0.6359 -0.0962 0.114 Uiso 1 1 calc R
C212 C 0.6364(7) 0.5865(4) 0.0314(4) 0.083(3) Uani 1 1 d .
H21D H 0.6954 0.5853 0.0131 0.125 Uiso 1 1 calc R
H21E H 0.6091 0.5395 0.0300 0.125 Uiso 1 1 calc R
H21F H 0.6455 0.6015 0.0723 0.125 Uiso 1 1 calc R
C213 C 0.4321(6) 0.6265(4) 0.0003(4) 0.078(3) Uani 1 1 d .
H21G H 0.4173 0.6355 0.0409 0.117 Uiso 1 1 calc R
H21H H 0.4234 0.5765 -0.0086 0.117 Uiso 1 1 calc R
H21I H 0.3919 0.6545 -0.0261 0.117 Uiso 1 1 calc R
Si5 Si 0.53307(12) 0.81021(9) -0.04607(7) 0.0367(4) Uani 1 1 d .
C221 C 0.4196(5) 0.7815(5) -0.0821(3) 0.062(2) Uani 1 1 d .
H22A H 0.3748 0.7755 -0.0521 0.093 Uiso 1 1 calc R
H22B H 0.4276 0.7369 -0.1026 0.093 Uiso 1 1 calc R
H22C H 0.3978 0.8174 -0.1102 0.093 Uiso 1 1 calc R
C222 C 0.6162(5) 0.8163(4) -0.1072(3) 0.0512(18) Uani 1 1 d .
H22D H 0.5909 0.8474 -0.1381 0.077 Uiso 1 1 calc R
H22E H 0.6258 0.7694 -0.1235 0.077 Uiso 1 1 calc R
H22F H 0.6746 0.8352 -0.0915 0.077 Uiso 1 1 calc R
C223 C 0.5151(5) 0.9036(3) -0.0219(3) 0.0440(16) Uani 1 1 d .
H22G H 0.5717 0.9216 -0.0027 0.066 Uiso 1 1 calc R
H22H H 0.4661 0.9051 0.0056 0.066 Uiso 1 1 calc R
H22I H 0.4983 0.9328 -0.0561 0.066 Uiso 1 1 calc R
Si4 Si 0.70358(13) 0.76294(10) 0.03425(8) 0.0407(4) Uani 1 1 d .
C231 C 0.7837(5) 0.7205(5) -0.0180(4) 0.067(2) Uani 1 1 d .
H23A H 0.7799 0.6693 -0.0146 0.100 Uiso 1 1 calc R
H23B H 0.8465 0.7358 -0.0081 0.100 Uiso 1 1 calc R
H23C H 0.7662 0.7347 -0.0582 0.100 Uiso 1 1 calc R
C232 C 0.7356(5) 0.7232(5) 0.1089(3) 0.063(2) Uani 1 1 d .
H23D H 0.6882 0.7344 0.1362 0.095 Uiso 1 1 calc R
H23E H 0.7941 0.7427 0.1238 0.095 Uiso 1 1 calc R
H23F H 0.7410 0.6721 0.1052 0.095 Uiso 1 1 calc R
C233 C 0.7350(5) 0.8593(4) 0.0379(3) 0.0517(18) Uani 1 1 d .
H23G H 0.7206 0.8813 -0.0002 0.078 Uiso 1 1 calc R
H23H H 0.8005 0.8641 0.0479 0.078 Uiso 1 1 calc R
H23I H 0.7002 0.8825 0.0679 0.078 Uiso 1 1 calc R
In3 In 0.29677(3) 0.811471(19) 0.163171(18) 0.02568(11) Uani 1 1 d .
C13 C 0.1677(4) 0.8532(3) 0.1195(3) 0.0263(12) Uani 1 1 d .
Si9 Si 0.08760(14) 0.88503(11) 0.17621(9) 0.0504(5) Uani 1 1 d .
C311 C -0.0354(5) 0.8918(5) 0.1472(4) 0.066(2) Uani 1 1 d .
H31A H -0.0397 0.9255 0.1147 0.100 Uiso 1 1 calc R
H31B H -0.0736 0.9078 0.1785 0.100 Uiso 1 1 calc R
H31C H -0.0566 0.8456 0.1333 0.100 Uiso 1 1 calc R
C312 C 0.1149(7) 0.9781(5) 0.2048(4) 0.092(4) Uani 1 1 d .
H31D H 0.1802 0.9816 0.2158 0.138 Uiso 1 1 calc R
H31E H 0.0794 0.9876 0.2392 0.138 Uiso 1 1 calc R
H31F H 0.0990 1.0125 0.1741 0.138 Uiso 1 1 calc R
C313 C 0.0913(6) 0.8260(5) 0.2424(4) 0.074(2) Uani 1 1 d .
H31G H 0.0881 0.7768 0.2298 0.110 Uiso 1 1 calc R
H31H H 0.0393 0.8366 0.2663 0.110 Uiso 1 1 calc R
H31I H 0.1484 0.8339 0.2656 0.110 Uiso 1 1 calc R
Si7 Si 0.11606(14) 0.77957(10) 0.07245(9) 0.0465(5) Uani 1 1 d .
C321 C 0.0453(7) 0.7157(4) 0.1170(5) 0.083(3) Uani 1 1 d .
H32A H 0.0847 0.6940 0.1478 0.124 Uiso 1 1 calc R
H32B H 0.0191 0.6791 0.0911 0.124 Uiso 1 1 calc R
H32C H -0.0041 0.7416 0.1348 0.124 Uiso 1 1 calc R
C322 C 0.2052(6) 0.7217(4) 0.0405(4) 0.074(3) Uani 1 1 d .
H32D H 0.2416 0.7495 0.0142 0.111 Uiso 1 1 calc R
H32E H 0.1752 0.6831 0.0187 0.111 Uiso 1 1 calc R
H32F H 0.2452 0.7024 0.0722 0.111 Uiso 1 1 calc R
C323 C 0.0369(5) 0.8096(4) 0.0102(3) 0.060(2) Uani 1 1 d .
H32G H -0.0180 0.8304 0.0259 0.090 Uiso 1 1 calc R
H32H H 0.0196 0.7694 -0.0146 0.090 Uiso 1 1 calc R
H32I H 0.0678 0.8448 -0.0130 0.090 Uiso 1 1 calc R
Si8 Si 0.20468(14) 0.92974(11) 0.07017(11) 0.0562(6) Uani 1 1 d .
C331 C 0.2591(7) 0.8978(6) 0.0015(4) 0.097(3) Uani 1 1 d .
H33A H 0.2722 0.9381 -0.0234 0.145 Uiso 1 1 calc R
H33B H 0.2170 0.8658 -0.0200 0.145 Uiso 1 1 calc R
H33C H 0.3160 0.8730 0.0123 0.145 Uiso 1 1 calc R
C332 C 0.2930(6) 0.9877(5) 0.1059(5) 0.085(3) Uani 1 1 d .
H33D H 0.3473 0.9598 0.1172 0.128 Uiso 1 1 calc R
H33E H 0.2688 1.0093 0.1408 0.128 Uiso 1 1 calc R
H33F H 0.3096 1.0246 0.0784 0.128 Uiso 1 1 calc R
C333 C 0.1061(6) 0.9880(4) 0.0449(4) 0.080(3) Uani 1 1 d .
H33G H 0.0796 1.0098 0.0790 0.120 Uiso 1 1 calc R
H33H H 0.0595 0.9597 0.0236 0.120 Uiso 1 1 calc R
H33I H 0.1281 1.0247 0.0191 0.120 Uiso 1 1 calc R

loop_
_atom_site_aniso_label
_atom_site_aniso_U_11
_atom_site_aniso_U_22
_atom_site_aniso_U_33
_atom_site_aniso_U_23
_atom_site_aniso_U_13
_atom_site_aniso_U_12
Cl1 0.0384(9) 0.0522(10) 0.0719(12) -0.0299(9) -0.0187(9) 0.0154(8)
Cl2 0.0876(13) 0.0287(8) 0.0297(8) 0.0015(6) 0.0083(8) -0.0200(8)
Rh1 0.0174(2) 0.0185(2) 0.0228(2) 0.00375(16) 0.00334(16) 0.00022(16)
C4 0.046(4) 0.023(3) 0.037(3) 0.006(2) 0.004(3) -0.008(3)
C9 0.094(7) 0.050(5) 0.066(5) 0.004(4) 0.002(5) -0.039(5)
C3 0.026(3) 0.027(3) 0.048(4) 0.015(3) 0.010(3) 0.002(2)
C8 0.041(4) 0.063(5) 0.120(8) 0.036(5) 0.034(5) 0.005(4)
C2 0.080(5) 0.027(3) 0.030(3) 0.012(3) 0.004(3) -0.015(3)
C7 0.158(10) 0.062(5) 0.043(5) 0.003(4) 0.034(6) -0.024(6)
C1 0.026(3) 0.041(4) 0.070(5) 0.033(3) -0.011(3) -0.006(3)
C6 0.061(6) 0.070(6) 0.134(9) 0.059(6) -0.045(6) -0.010(5)
C5 0.039(4) 0.024(3) 0.060(4) 0.010(3) 0.020(3) 0.005(3)
C10 0.084(6) 0.040(4) 0.126(8) 0.015(5) 0.052(6) 0.018(4)
In1 0.0211(2) 0.0229(2) 0.0253(2) 0.00091(15) -0.00207(16) -0.00199(15)
C11 0.023(3) 0.030(3) 0.030(3) -0.004(2) -0.001(2) -0.003(2)
Si1 0.0275(9) 0.0434(10) 0.0571(12) -0.0081(9) -0.0147(9) 0.0052(8)
C111 0.037(4) 0.065(5) 0.112(7) -0.014(5) -0.031(5) -0.001(4)
C112 0.039(4) 0.058(5) 0.102(7) -0.020(5) -0.002(4) 0.012(4)
C113 0.095(7) 0.058(5) 0.067(5) 0.015(4) -0.027(5) 0.019(5)
Si3 0.0416(10) 0.0437(10) 0.0346(9) -0.0079(8) 0.0054(8) -0.0040(8)
C121 0.080(6) 0.072(5) 0.051(5) -0.007(4) 0.027(4) -0.026(5)
C122 0.076(6) 0.082(6) 0.043(4) -0.024(4) -0.003(4) -0.006(5)
C123 0.046(4) 0.055(4) 0.079(6) -0.029(4) 0.002(4) 0.012(4)
Si2 0.0418(10) 0.0315(9) 0.0403(10) 0.0003(7) -0.0031(8) -0.0129(8)
C131 0.051(4) 0.044(4) 0.065(5) -0.006(3) -0.008(4) -0.018(3)
C132 0.073(5) 0.028(3) 0.065(5) 0.008(3) -0.019(4) -0.002(3)
C133 0.062(5) 0.073(5) 0.066(5) -0.007(4) 0.025(4) -0.035(4)
In2 0.0264(2) 0.0231(2) 0.0236(2) 0.00236(15) 0.00692(16) -0.00145(16)
C12 0.038(3) 0.026(3) 0.020(3) 0.000(2) 0.009(2) 0.000(2)
Si6 0.0915(17) 0.0357(10) 0.0466(12) -0.0105(9) 0.0219(12) -0.0122(11)
C211 0.117(8) 0.065(5) 0.049(5) -0.032(4) 0.032(5) -0.017(5)
C212 0.139(9) 0.032(4) 0.082(6) 0.012(4) 0.048(6) 0.015(5)
C213 0.108(8) 0.068(5) 0.059(5) -0.017(4) 0.018(5) -0.050(5)
Si5 0.0359(9) 0.0448(10) 0.0298(9) 0.0047(7) 0.0038(8) -0.0012(8)
C221 0.052(5) 0.090(6) 0.044(4) -0.003(4) -0.004(4) -0.009(4)
C222 0.064(5) 0.052(4) 0.038(4) 0.012(3) 0.014(4) 0.000(4)
C223 0.051(4) 0.043(4) 0.039(4) 0.008(3) 0.007(3) 0.013(3)
Si4 0.0339(10) 0.0518(11) 0.0369(10) 0.0026(8) 0.0063(8) 0.0074(8)
C231 0.049(5) 0.094(6) 0.059(5) -0.005(5) 0.020(4) 0.016(4)
C232 0.051(5) 0.092(6) 0.045(4) 0.012(4) -0.004(4) 0.020(4)
C233 0.030(4) 0.064(5) 0.061(5) -0.002(4) -0.003(3) -0.015(3)
In3 0.0195(2) 0.0236(2) 0.0336(2) 0.00334(16) -0.00184(17) 0.00176(16)
C13 0.018(3) 0.022(3) 0.038(3) -0.003(2) -0.008(2) 0.004(2)
Si9 0.0377(11) 0.0599(12) 0.0533(12) -0.0158(10) 0.0006(9) 0.0122(9)
C311 0.032(4) 0.082(6) 0.085(6) -0.014(5) 0.008(4) 0.012(4)
C312 0.087(7) 0.083(6) 0.102(7) -0.059(6) -0.037(6) 0.049(5)
C313 0.061(5) 0.105(7) 0.055(5) 0.000(5) 0.013(4) 0.013(5)
Si7 0.0439(11) 0.0452(11) 0.0487(11) -0.0148(9) -0.0154(9) 0.0019(9)
C321 0.079(6) 0.049(5) 0.118(8) 0.009(5) -0.028(6) -0.029(5)
C322 0.083(6) 0.067(5) 0.069(6) -0.041(4) -0.024(5) 0.027(5)
C323 0.055(5) 0.066(5) 0.056(5) -0.012(4) -0.026(4) 0.002(4)
Si8 0.0368(11) 0.0513(12) 0.0786(15) 0.0266(11) -0.0151(11) -0.0038(9)
C331 0.069(6) 0.145(10) 0.079(7) 0.035(7) 0.024(5) 0.000(6)
C332 0.054(5) 0.072(6) 0.127(8) 0.043(6) -0.030(6) -0.026(4)
C333 0.065(6) 0.057(5) 0.113(8) 0.029(5) -0.039(6) 0.007(4)

loop_
_atom_type_symbol
_atom_type_description
_atom_type_scat_dispersion_real
_atom_type_scat_dispersion_imag
_atom_type_scat_source
C C 0.0033 0.0016 'International Tables Vol C Tables 4.2.6.8 and 6.1.1.4'
H H 0.0000 0.0000 'International Tables Vol C Tables 4.2.6.8 and 6.1.1.4'
Si Si 0.0817 0.0704 'International Tables Vol C Tables 4.2.6.8 and 6.1.1.4'
Cl Cl 0.1484 0.1585 'International Tables Vol C Tables 4.2.6.8 and 6.1.1.4'
Rh Rh -1.1178 0.9187 'International Tables Vol C Tables 4.2.6.8 and 6.1.1.4'
In In -0.7276 1.3100 'International Tables Vol C Tables 4.2.6.8 and 6.1.1.4'

loop_
_geom_angle_atom_site_label_1
_geom_angle_atom_site_label_2
_geom_angle_atom_site_label_3
_geom_angle
In3 Cl1 In1 77.71(5)
In2 Cl2 In1 81.62(4)
C2 Rh1 C1 37.6(3)
C2 Rh1 C3 37.5(2)
C1 Rh1 C3 62.0(2)
C2 Rh1 C5 61.8(2)
C1 Rh1 C5 36.7(3)
C3 Rh1 C5 60.9(2)
C2 Rh1 C4 61.8(2)
C1 Rh1 C4 61.2(2)
C3 Rh1 C4 36.4(2)
C5 Rh1 C4 36.1(2)
C2 Rh1 In2 157.0(2)
C1 Rh1 In2 119.5(2)
C3 Rh1 In2 146.47(17)
C5 Rh1 In2 99.38(17)
C4 Rh1 In2 111.65(16)
C2 Rh1 In3 114.5(2)
C1 Rh1 In3 151.95(19)
C3 Rh1 In3 93.49(14)
C5 Rh1 In3 143.25(18)
C4 Rh1 In3 107.82(16)
In2 Rh1 In3 88.43(2)
C2 Rh1 In1 100.04(16)
C1 Rh1 In1 103.70(18)
C3 Rh1 In1 129.12(17)
C5 Rh1 In1 135.63(18)
C4 Rh1 In1 161.72(15)
In2 Rh1 In1 84.244(19)
In3 Rh1 In1 80.64(2)
C5 C4 C3 108.5(6)
C5 C4 C9 126.5(7)
C3 C4 C9 123.6(6)
C5 C4 Rh1 71.6(3)
C3 C4 Rh1 71.2(3)
C9 C4 Rh1 133.4(4)
C4 C9 H41A 109.5
C4 C9 H41B 109.5
H41A C9 H41B 109.5
C4 C9 H41C 109.5
H41A C9 H41C 109.5
H41B C9 H41C 109.5
C4 C3 C2 108.1(6)
C4 C3 C8 125.8(7)
C2 C3 C8 124.8(7)
C4 C3 Rh1 72.4(3)
C2 C3 Rh1 70.5(3)
C8 C3 Rh1 133.3(4)
C3 C8 H42A 109.5
C3 C8 H42B 109.5
H42A C8 H42B 109.5
C3 C8 H42C 109.5
H42A C8 H42C 109.5
H42B C8 H42C 109.5
C1 C2 C3 106.6(6)
C1 C2 C7 126.2(8)
C3 C2 C7 125.8(8)
C1 C2 Rh1 71.4(4)
C3 C2 Rh1 72.0(3)
C7 C2 Rh1 132.1(5)
C2 C7 H43A 109.5
C2 C7 H43B 109.5
H43A C7 H43B 109.5
C2 C7 H43C 109.5
H43A C7 H43C 109.5
H43B C7 H43C 109.5
C5 C1 C2 107.8(5)
C5 C1 C6 124.1(8)
C2 C1 C6 126.9(8)
C5 C1 Rh1 72.5(3)
C2 C1 Rh1 71.1(3)
C6 C1 Rh1 131.8(5)
C1 C6 H44A 109.5
C1 C6 H44B 109.5
H44A C6 H44B 109.5
C1 C6 H44C 109.5
H44A C6 H44C 109.5
H44B C6 H44C 109.5
C4 C5 C1 108.9(6)
C4 C5 C10 123.1(7)
C1 C5 C10 126.8(7)
C4 C5 Rh1 72.4(3)
C1 C5 Rh1 70.8(3)
C10 C5 Rh1 132.5(5)
C5 C10 H45A 109.5
C5 C10 H45B 109.5
H45A C10 H45B 109.5
C5 C10 H45C 109.5
H45A C10 H45C 109.5
H45B C10 H45C 109.5
C11 In1 Rh1 159.91(14)
C11 In1 Cl2 100.94(15)
Rh1 In1 Cl2 92.72(4)
C11 In1 Cl1 99.37(15)
Rh1 In1 Cl1 93.71(4)
Cl2 In1 Cl1 96.01(6)
C11 In1 In3 148.44(14)
Rh1 In1 In3 48.867(13)
Cl2 In1 In3 78.42(4)
Cl1 In1 In3 49.98(3)
Si1 C11 Si3 110.3(3)
Si1 C11 Si2 111.3(3)
Si3 C11 Si2 109.8(3)
Si1 C11 In1 103.9(2)
Si3 C11 In1 110.1(3)
Si2 C11 In1 111.4(2)
C113 Si1 C112 104.9(4)
C113 Si1 C111 106.3(4)
C112 Si1 C111 105.8(4)
C113 Si1 C11 112.4(4)
C112 Si1 C11 111.5(3)
C111 Si1 C11 115.3(3)
Si1 C111 H11A 109.5
Si1 C111 H11B 109.5
H11A C111 H11B 109.5
Si1 C111 H11C 109.5
H11A C111 H11C 109.5
H11B C111 H11C 109.5
Si1 C112 H11D 109.5
Si1 C112 H11E 109.5
H11D C112 H11E 109.5
Si1 C112 H11F 109.5
H11D C112 H11F 109.5
H11E C112 H11F 109.5
Si1 C113 H11G 109.5
Si1 C113 H11H 109.5
H11G C113 H11H 109.5
Si1 C113 H11I 109.5
H11G C113 H11I 109.5
H11H C113 H11I 109.5
C121 Si3 C122 105.5(4)
C121 Si3 C123 104.8(4)
C122 Si3 C123 104.3(4)
C121 Si3 C11 113.5(3)
C122 Si3 C11 113.5(3)
C123 Si3 C11 114.2(3)
Si3 C121 H12A 109.5
Si3 C121 H12B 109.5
H12A C121 H12B 109.5
Si3 C121 H12C 109.5
H12A C121 H12C 109.5
H12B C121 H12C 109.5
Si3 C122 H12D 109.5
Si3 C122 H12E 109.5
H12D C122 H12E 109.5
Si3 C122 H12F 109.5
H12D C122 H12F 109.5
H12E C122 H12F 109.5
Si3 C123 H12G 109.5
Si3 C123 H12H 109.5
H12G C123 H12H 109.5
Si3 C123 H12I 109.5
H12G C123 H12I 109.5
H12H C123 H12I 109.5
C132 Si2 C133 108.0(4)
C132 Si2 C131 104.7(3)
C133 Si2 C131 102.8(3)
C132 Si2 C11 113.8(3)
C133 Si2 C11 114.5(3)
C131 Si2 C11 112.1(3)
Si2 C131 H13A 109.5
Si2 C131 H13B 109.5
H13A C131 H13B 109.5
Si2 C131 H13C 109.5
H13A C131 H13C 109.5
H13B C131 H13C 109.5
Si2 C132 H13D 109.5
Si2 C132 H13E 109.5
H13D C132 H13E 109.5
Si2 C132 H13F 109.5
H13D C132 H13F 109.5
H13E C132 H13F 109.5
Si2 C133 H13G 109.5
Si2 C133 H13H 109.5
H13G C133 H13H 109.5
Si2 C133 H13I 109.5
H13G C133 H13I 109.5
H13H C133 H13I 109.5
C12 In2 Rh1 159.81(14)
C12 In2 Cl2 103.64(14)
Rh1 In2 Cl2 96.06(4)
Si6 C12 Si4 111.7(3)
Si6 C12 Si5 109.7(3)
Si4 C12 Si5 110.7(3)
Si6 C12 In2 106.0(3)
Si4 C12 In2 105.2(2)
Si5 C12 In2 113.4(3)
C211 Si6 C12 115.9(3)
C211 Si6 C213 105.9(4)
C12 Si6 C213 110.1(3)
C211 Si6 C212 102.9(4)
C12 Si6 C212 112.0(3)
C213 Si6 C212 109.7(4)
Si6 C211 H21A 109.5
Si6 C211 H21B 109.5
H21A C211 H21B 109.5
Si6 C211 H21C 109.5
H21A C211 H21C 109.5
H21B C211 H21C 109.5
Si6 C212 H21D 109.5
Si6 C212 H21E 109.5
H21D C212 H21E 109.5
Si6 C212 H21F 109.5
H21D C212 H21F 109.5
H21E C212 H21F 109.5
Si6 C213 H21G 109.5
Si6 C213 H21H 109.5
H21G C213 H21H 109.5
Si6 C213 H21I 109.5
H21G C213 H21I 109.5
H21H C213 H21I 109.5
C223 Si5 C221 105.4(4)
C223 Si5 C222 105.2(3)
C221 Si5 C222 106.2(3)
C223 Si5 C12 115.6(3)
C221 Si5 C12 112.7(3)
C222 Si5 C12 111.1(3)
Si5 C221 H22A 109.5
Si5 C221 H22B 109.5
H22A C221 H22B 109.5
Si5 C221 H22C 109.5
H22A C221 H22C 109.5
H22B C221 H22C 109.5
Si5 C222 H22D 109.5
Si5 C222 H22E 109.5
H22D C222 H22E 109.5
Si5 C222 H22F 109.5
H22D C222 H22F 109.5
H22E C222 H22F 109.5
Si5 C223 H22G 109.5
Si5 C223 H22H 109.5
H22G C223 H22H 109.5
Si5 C223 H22I 109.5
H22G C223 H22I 109.5
H22H C223 H22I 109.5
C233 Si4 C231 106.4(4)
C233 Si4 C232 107.3(4)
C231 Si4 C232 105.3(4)
C233 Si4 C12 113.8(3)
C231 Si4 C12 113.8(3)
C232 Si4 C12 109.8(3)
Si4 C231 H23A 109.5
Si4 C231 H23B 109.5
H23A C231 H23B 109.5
Si4 C231 H23C 109.5
H23A C231 H23C 109.5
H23B C231 H23C 109.5
Si4 C232 H23D 109.5
Si4 C232 H23E 109.5
H23D C232 H23E 109.5
Si4 C232 H23F 109.5
H23D C232 H23F 109.5
H23E C232 H23F 109.5
Si4 C233 H23G 109.5
Si4 C233 H23H 109.5
H23G C233 H23H 109.5
Si4 C233 H23I 109.5
H23G C233 H23I 109.5
H23H C233 H23I 109.5
C13 In3 Rh1 159.96(13)
C13 In3 Cl1 102.01(14)
Rh1 In3 Cl1 97.33(4)
C13 In3 In1 149.09(13)
Rh1 In3 In1 50.496(16)
Cl1 In3 In1 52.31(4)
Si9 C13 Si7 112.4(3)
Si9 C13 Si8 111.1(3)
Si7 C13 Si8 109.9(3)
Si9 C13 In3 110.3(3)
Si7 C13 In3 107.1(2)
Si8 C13 In3 105.7(2)
C313 Si9 C13 111.5(3)
C313 Si9 C311 108.1(4)
C13 Si9 C311 113.2(3)
C313 Si9 C312 106.2(4)
C13 Si9 C312 113.7(4)
C311 Si9 C312 103.6(4)
Si9 C311 H31A 109.5
Si9 C311 H31B 109.5
H31A C311 H31B 109.5
Si9 C311 H31C 109.5
H31A C311 H31C 109.5
H31B C311 H31C 109.5
Si9 C312 H31D 109.5
Si9 C312 H31E 109.5
H31D C312 H31E 109.5
Si9 C312 H31F 109.5
H31D C312 H31F 109.5
H31E C312 H31F 109.5
Si9 C313 H31G 109.5
Si9 C313 H31H 109.5
H31G C313 H31H 109.5
Si9 C313 H31I 109.5
H31G C313 H31I 109.5
H31H C313 H31I 109.5
C323 Si7 C322 107.4(4)
C323 Si7 C13 114.7(3)
C322 Si7 C13 112.7(3)
C323 Si7 C321 105.3(4)
C322 Si7 C321 103.9(5)
C13 Si7 C321 112.1(4)
Si7 C321 H32A 109.5
Si7 C321 H32B 109.5
H32A C321 H32B 109.5
Si7 C321 H32C 109.5
H32A C321 H32C 109.5
H32B C321 H32C 109.5
Si7 C322 H32D 109.5
Si7 C322 H32E 109.5
H32D C322 H32E 109.5
Si7 C322 H32F 109.5
H32D C322 H32F 109.5
H32E C322 H32F 109.5
Si7 C323 H32G 109.5
Si7 C323 H32H 109.5
H32G C323 H32H 109.5
Si7 C323 H32I 109.5
H32G C323 H32I 109.5
H32H C323 H32I 109.5
C332 Si8 C333 107.0(4)
C332 Si8 C331 104.0(5)
C333 Si8 C331 106.4(5)
C332 Si8 C13 113.6(3)
C333 Si8 C13 112.8(3)
C331 Si8 C13 112.5(4)
Si8 C331 H33A 109.5
Si8 C331 H33B 109.5
H33A C331 H33B 109.5
Si8 C331 H33C 109.5
H33A C331 H33C 109.5
H33B C331 H33C 109.5
Si8 C332 H33D 109.5
Si8 C332 H33E 109.5
H33D C332 H33E 109.5
Si8 C332 H33F 109.5
H33D C332 H33F 109.5
H33E C332 H33F 109.5
Si8 C333 H33G 109.5
Si8 C333 H33H 109.5
H33G C333 H33H 109.5
Si8 C333 H33I 109.5
H33G C333 H33I 109.5
H33H C333 H33I 109.5

loop_
_geom_bond_atom_site_label_1
_geom_bond_atom_site_label_2
_geom_bond_distance
Cl1 In3 2.6302(16)
Cl1 In1 2.7182(17)
Cl2 In2 2.6215(15)
Cl2 In1 2.7006(16)
Rh1 C2 2.217(6)
Rh1 C1 2.221(6)
Rh1 C3 2.238(6)
Rh1 C5 2.244(6)
Rh1 C4 2.254(6)
Rh1 In2 2.5617(7)
Rh1 In3 2.5618(6)
Rh1 In1 2.6244(6)
C4 C5 1.392(9)
C4 C3 1.405(9)
C4 C9 1.525(9)
C9 H41A 0.9700
C9 H41B 0.9700
C9 H41C 0.9700
C3 C2 1.432(9)
C3 C8 1.509(9)
C8 H42A 0.9700
C8 H42B 0.9700
C8 H42C 0.9700
C2 C1 1.430(10)
C2 C7 1.488(10)
C7 H43A 0.9700
C7 H43B 0.9700
C7 H43C 0.9700
C1 C5 1.406(10)
C1 C6 1.501(9)
C6 H44A 0.9700
C6 H44B 0.9700
C6 H44C 0.9700
C5 C10 1.513(10)
C10 H45A 0.9700
C10 H45B 0.9700
C10 H45C 0.9700
In1 C11 2.257(5)
In1 In3 3.3560(7)
C11 Si1 1.887(6)
C11 Si3 1.898(6)
C11 Si2 1.903(6)
Si1 C113 1.872(8)
Si1 C112 1.873(8)
Si1 C111 1.880(7)
C111 H11A 0.9700
C111 H11B 0.9700
C111 H11C 0.9700
C112 H11D 0.9700
C112 H11E 0.9700
C112 H11F 0.9700
C113 H11G 0.9700
C113 H11H 0.9700
C113 H11I 0.9700
Si3 C121 1.869(8)
Si3 C122 1.879(7)
Si3 C123 1.881(7)
C121 H12A 0.9700
C121 H12B 0.9700
C121 H12C 0.9700
C122 H12D 0.9700
C122 H12E 0.9700
C122 H12F 0.9700
C123 H12G 0.9700
C123 H12H 0.9700
C123 H12I 0.9700
Si2 C132 1.876(7)
Si2 C133 1.876(8)
Si2 C131 1.885(6)
C131 H13A 0.9700
C131 H13B 0.9700
C131 H13C 0.9700
C132 H13D 0.9700
C132 H13E 0.9700
C132 H13F 0.9700
C133 H13G 0.9700
C133 H13H 0.9700
C133 H13I 0.9700
In2 C12 2.241(5)
C12 Si6 1.885(6)
C12 Si4 1.887(6)
C12 Si5 1.912(6)
Si6 C211 1.883(7)
Si6 C213 1.889(9)
Si6 C212 1.908(9)
C211 H21A 0.9700
C211 H21B 0.9700
C211 H21C 0.9700
C212 H21D 0.9700
C212 H21E 0.9700
C212 H21F 0.9700
C213 H21G 0.9700
C213 H21H 0.9700
C213 H21I 0.9700
Si5 C223 1.864(6)
Si5 C221 1.879(7)
Si5 C222 1.884(7)
C221 H22A 0.9700
C221 H22B 0.9700
C221 H22C 0.9700
C222 H22D 0.9700
C222 H22E 0.9700
C222 H22F 0.9700
C223 H22G 0.9700
C223 H22H 0.9700
C223 H22I 0.9700
Si4 C233 1.872(7)
Si4 C231 1.878(8)
Si4 C232 1.885(7)
C231 H23A 0.9700
C231 H23B 0.9700
C231 H23C 0.9700
C232 H23D 0.9700
C232 H23E 0.9700
C232 H23F 0.9700
C233 H23G 0.9700
C233 H23H 0.9700
C233 H23I 0.9700
In3 C13 2.218(5)
C13 Si9 1.873(6)
C13 Si7 1.880(5)
C13 Si8 1.916(6)
Si9 C313 1.865(9)
Si9 C311 1.875(7)
Si9 C312 1.903(8)
C311 H31A 0.9700
C311 H31B 0.9700
C311 H31C 0.9700
C312 H31D 0.9700
C312 H31E 0.9700
C312 H31F 0.9700
C313 H31G 0.9700
C313 H31H 0.9700
C313 H31I 0.9700
Si7 C323 1.861(7)
Si7 C322 1.864(8)
Si7 C321 1.903(9)
C321 H32A 0.9700
C321 H32B 0.9700
C321 H32C 0.9700
C322 H32D 0.9700
C322 H32E 0.9700
C322 H32F 0.9700
C323 H32G 0.9700
C323 H32H 0.9700
C323 H32I 0.9700
Si8 C332 1.839(8)
Si8 C333 1.869(7)
Si8 C331 1.878(10)
C331 H33A 0.9700
C331 H33B 0.9700
C331 H33C 0.9700
C332 H33D 0.9700
C332 H33E 0.9700
C332 H33F 0.9700
C333 H33G 0.9700
C333 H33H 0.9700
C333 H33I 0.9700

loop_
_geom_torsion_atom_site_label_1
_geom_torsion_atom_site_label_2
_geom_torsion_atom_site_label_3
_geom_torsion_atom_site_label_4
_geom_torsion
C2 Rh1 C4 C5 -80.0(4)
C1 Rh1 C4 C5 -37.0(4)
C3 Rh1 C4 C5 -117.9(5)
In2 Rh1 C4 C5 75.7(4)
In3 Rh1 C4 C5 171.2(4)
In1 Rh1 C4 C5 -73.4(7)
C2 Rh1 C4 C3 37.9(4)
C1 Rh1 C4 C3 80.9(4)
C5 Rh1 C4 C3 117.9(5)
In2 Rh1 C4 C3 -166.4(3)
In3 Rh1 C4 C3 -70.9(3)
In1 Rh1 C4 C3 44.5(7)
C2 Rh1 C4 C9 156.7(8)
C1 Rh1 C4 C9 -160.2(8)
C3 Rh1 C4 C9 118.9(9)
C5 Rh1 C4 C9 -123.2(9)
In2 Rh1 C4 C9 -47.6(7)
In3 Rh1 C4 C9 48.0(7)
In1 Rh1 C4 C9 163.4(5)
C5 C4 C3 C2 0.4(6)
C9 C4 C3 C2 168.1(6)
Rh1 C4 C3 C2 -61.8(4)
C5 C4 C3 C8 -166.7(6)
C9 C4 C3 C8 1.0(10)
Rh1 C4 C3 C8 131.1(6)
C5 C4 C3 Rh1 62.2(4)
C9 C4 C3 Rh1 -130.1(6)
C2 Rh1 C3 C4 -117.2(5)
C1 Rh1 C3 C4 -78.5(4)
C5 Rh1 C3 C4 -36.6(4)
In2 Rh1 C3 C4 23.3(5)
In3 Rh1 C3 C4 115.7(3)
In1 Rh1 C3 C4 -163.5(3)
C1 Rh1 C3 C2 38.7(4)
C5 Rh1 C3 C2 80.7(4)
C4 Rh1 C3 C2 117.2(5)
In2 Rh1 C3 C2 140.5(4)
In3 Rh1 C3 C2 -127.1(4)
In1 Rh1 C3 C2 -46.3(4)
C2 Rh1 C3 C8 119.8(9)
C1 Rh1 C3 C8 158.5(9)
C5 Rh1 C3 C8 -159.5(9)
C4 Rh1 C3 C8 -123.0(9)
In2 Rh1 C3 C8 -99.7(8)
In3 Rh1 C3 C8 -7.3(8)
In1 Rh1 C3 C8 73.5(8)
C4 C3 C2 C1 -0.4(6)
C8 C3 C2 C1 166.9(6)
Rh1 C3 C2 C1 -63.4(4)
C4 C3 C2 C7 -167.5(6)
C8 C3 C2 C7 -0.2(10)
Rh1 C3 C2 C7 129.5(7)
C4 C3 C2 Rh1 63.0(4)
C8 C3 C2 Rh1 -129.7(6)
C3 Rh1 C2 C1 115.3(5)
C5 Rh1 C2 C1 37.3(4)
C4 Rh1 C2 C1 78.4(4)
In2 Rh1 C2 C1 -0.4(7)
In3 Rh1 C2 C1 176.3(3)
In1 Rh1 C2 C1 -99.5(4)
C1 Rh1 C2 C3 -115.3(5)
C5 Rh1 C2 C3 -78.0(4)
C4 Rh1 C2 C3 -36.8(3)
In2 Rh1 C2 C3 -115.7(5)
In3 Rh1 C2 C3 61.1(4)
In1 Rh1 C2 C3 145.3(3)
C1 Rh1 C2 C7 122.4(10)
C3 Rh1 C2 C7 -122.4(11)
C5 Rh1 C2 C7 159.7(10)
C4 Rh1 C2 C7 -159.2(10)
In2 Rh1 C2 C7 121.9(8)
In3 Rh1 C2 C7 -61.3(9)
In1 Rh1 C2 C7 22.9(9)
C3 C2 C1 C5 0.2(6)
C7 C2 C1 C5 167.3(6)
Rh1 C2 C1 C5 -63.6(4)
C3 C2 C1 C6 -167.6(6)
C7 C2 C1 C6 -0.6(11)
Rh1 C2 C1 C6 128.5(7)
C3 C2 C1 Rh1 63.9(4)
C7 C2 C1 Rh1 -129.1(7)
C2 Rh1 C1 C5 116.6(5)
C3 Rh1 C1 C5 78.0(4)
C4 Rh1 C1 C5 36.3(4)
In2 Rh1 C1 C5 -63.6(4)
In3 Rh1 C1 C5 109.5(5)
In1 Rh1 C1 C5 -154.7(3)
C3 Rh1 C1 C2 -38.6(4)
C5 Rh1 C1 C2 -116.6(5)
C4 Rh1 C1 C2 -80.2(4)
In2 Rh1 C1 C2 179.8(3)
In3 Rh1 C1 C2 -7.1(7)
In1 Rh1 C1 C2 88.7(4)
C2 Rh1 C1 C6 -123.0(11)
C3 Rh1 C1 C6 -161.6(10)
C5 Rh1 C1 C6 120.4(11)
C4 Rh1 C1 C6 156.8(10)
In2 Rh1 C1 C6 56.8(9)
In3 Rh1 C1 C6 -130.1(8)
In1 Rh1 C1 C6 -34.3(9)
C3 C4 C5 C1 -0.2(7)
C9 C4 C5 C1 -167.5(6)
Rh1 C4 C5 C1 61.7(4)
C3 C4 C5 C10 168.4(6)
C9 C4 C5 C10 1.2(10)
Rh1 C4 C5 C10 -129.7(7)
C3 C4 C5 Rh1 -61.9(4)
C9 C4 C5 Rh1 130.8(6)
C2 C1 C5 C4 0.0(7)
C6 C1 C5 C4 168.3(6)
Rh1 C1 C5 C4 -62.7(4)
C2 C1 C5 C10 -168.1(6)
C6 C1 C5 C10 0.2(10)
Rh1 C1 C5 C10 129.2(7)
C2 C1 C5 Rh1 62.7(4)
C6 C1 C5 Rh1 -129.0(6)
C2 Rh1 C5 C4 79.9(4)
C1 Rh1 C5 C4 118.1(6)
C3 Rh1 C5 C4 36.9(4)
In2 Rh1 C5 C4 -114.1(4)
In3 Rh1 C5 C4 -14.0(6)
In1 Rh1 C5 C4 154.5(3)
C2 Rh1 C5 C1 -38.2(4)
C3 Rh1 C5 C1 -81.2(4)
C4 Rh1 C5 C1 -118.1(6)
In2 Rh1 C5 C1 127.8(4)
In3 Rh1 C5 C1 -132.2(4)
In1 Rh1 C5 C1 36.4(5)
C2 Rh1 C5 C10 -161.1(9)
C1 Rh1 C5 C10 -122.8(9)
C3 Rh1 C5 C10 156.0(9)
C4 Rh1 C5 C10 119.1(9)
In2 Rh1 C5 C10 4.9(8)
In3 Rh1 C5 C10 105.0(7)
In1 Rh1 C5 C10 -86.4(8)
C2 Rh1 In1 C11 41.5(5)
C1 Rh1 In1 C11 3.2(5)
C3 Rh1 In1 C11 68.0(5)
C5 Rh1 In1 C11 -18.2(5)
C4 Rh1 In1 C11 35.6(7)
In2 Rh1 In1 C11 -115.7(4)
In3 Rh1 In1 C11 154.9(4)
C2 Rh1 In1 Cl2 174.5(2)
C1 Rh1 In1 Cl2 136.3(2)
C3 Rh1 In1 Cl2 -158.91(19)
C5 Rh1 In1 Cl2 114.8(2)
C4 Rh1 In1 Cl2 168.6(5)
In2 Rh1 In1 Cl2 17.31(5)
In3 Rh1 In1 Cl2 -72.04(5)
C2 Rh1 In1 Cl1 -89.2(2)
C1 Rh1 In1 Cl1 -127.5(2)
C3 Rh1 In1 Cl1 -62.70(19)
C5 Rh1 In1 Cl1 -148.9(2)
C4 Rh1 In1 Cl1 -95.2(5)
In2 Rh1 In1 Cl1 113.52(5)
In3 Rh1 In1 Cl1 24.17(5)
C2 Rh1 In1 In3 -113.4(2)
C1 Rh1 In1 In3 -151.7(2)
C3 Rh1 In1 In3 -86.87(18)
C5 Rh1 In1 In3 -173.1(2)
C4 Rh1 In1 In3 -119.3(5)
In2 Rh1 In1 In3 89.354(19)
In2 Cl2 In1 C11 148.19(15)
In2 Cl2 In1 Rh1 -17.01(4)
In2 Cl2 In1 Cl1 -111.03(5)
In2 Cl2 In1 In3 -64.01(4)
In3 Cl1 In1 C11 171.55(15)
In3 Cl1 In1 Rh1 -23.75(4)
In3 Cl1 In1 Cl2 69.38(5)
Rh1 In1 C11 Si1 30.9(6)
Cl2 In1 C11 Si1 -101.0(2)
Cl1 In1 C11 Si1 160.9(2)
In3 In1 C11 Si1 173.32(8)
Rh1 In1 C11 Si3 -87.2(5)
Cl2 In1 C11 Si3 140.9(2)
Cl1 In1 C11 Si3 42.8(3)
In3 In1 C11 Si3 55.2(4)
Rh1 In1 C11 Si2 150.8(2)
Cl2 In1 C11 Si2 18.9(3)
Cl1 In1 C11 Si2 -79.2(3)
In3 In1 C11 Si2 -66.8(4)
Si3 C11 Si1 C113 41.1(4)
Si2 C11 Si1 C113 163.1(3)
In1 C11 Si1 C113 -76.9(4)
Si3 C11 Si1 C112 158.5(3)
Si2 C11 Si1 C112 -79.5(4)
In1 C11 Si1 C112 40.5(4)
Si3 C11 Si1 C111 -80.9(5)
Si2 C11 Si1 C111 41.2(5)
In1 C11 Si1 C111 161.1(4)
Si1 C11 Si3 C121 -79.2(4)
Si2 C11 Si3 C121 157.9(4)
In1 C11 Si3 C121 34.9(4)
Si1 C11 Si3 C122 41.3(4)
Si2 C11 Si3 C122 -81.7(4)
In1 C11 Si3 C122 155.4(3)
Si1 C11 Si3 C123 160.7(3)
Si2 C11 Si3 C123 37.8(4)
In1 C11 Si3 C123 -85.2(3)
Si1 C11 Si2 C132 164.1(3)
Si3 C11 Si2 C132 -73.6(4)
In1 C11 Si2 C132 48.6(4)
Si1 C11 Si2 C133 39.2(4)
Si3 C11 Si2 C133 161.6(3)
In1 C11 Si2 C133 -76.3(4)
Si1 C11 Si2 C131 -77.4(4)
Si3 C11 Si2 C131 44.9(4)
In1 C11 Si2 C131 167.1(3)
C2 Rh1 In2 C12 47.1(6)
C1 Rh1 In2 C12 46.8(5)
C3 Rh1 In2 C12 -36.0(5)
C5 Rh1 In2 C12 14.0(5)
C4 Rh1 In2 C12 -21.3(5)
In3 Rh1 In2 C12 -129.9(4)
In1 Rh1 In2 C12 149.3(4)
C2 Rh1 In2 Cl2 -120.1(4)
C1 Rh1 In2 Cl2 -120.4(2)
C3 Rh1 In2 Cl2 156.8(3)
C5 Rh1 In2 Cl2 -153.30(19)
C4 Rh1 In2 Cl2 171.38(18)
In3 Rh1 In2 Cl2 62.81(5)
In1 Rh1 In2 Cl2 -17.94(5)
In1 Cl2 In2 C12 -158.00(15)
In1 Cl2 In2 Rh1 17.52(4)
Rh1 In2 C12 Si6 16.1(6)
Cl2 In2 C12 Si6 -176.9(2)
Rh1 In2 C12 Si4 -102.4(4)
Cl2 In2 C12 Si4 64.6(2)
Rh1 In2 C12 Si5 136.6(3)
Cl2 In2 C12 Si5 -56.5(3)
Si4 C12 Si6 C211 -82.8(5)
Si5 C12 Si6 C211 40.3(5)
In2 C12 Si6 C211 163.1(4)
Si4 C12 Si6 C213 157.1(4)
Si5 C12 Si6 C213 -79.8(4)
In2 C12 Si6 C213 43.0(4)
Si4 C12 Si6 C212 34.7(4)
Si5 C12 Si6 C212 157.9(4)
In2 C12 Si6 C212 -79.3(4)
Si6 C12 Si5 C223 162.1(3)
Si4 C12 Si5 C223 -74.1(4)
In2 C12 Si5 C223 43.9(4)
Si6 C12 Si5 C221 40.8(4)
Si4 C12 Si5 C221 164.6(3)
In2 C12 Si5 C221 -77.5(4)
Si6 C12 Si5 C222 -78.2(4)
Si4 C12 Si5 C222 45.6(4)
In2 C12 Si5 C222 163.5(3)
Si6 C12 Si4 C233 163.4(3)
Si5 C12 Si4 C233 40.7(4)
In2 C12 Si4 C233 -82.1(3)
Si6 C12 Si4 C231 41.2(4)
Si5 C12 Si4 C231 -81.4(4)
In2 C12 Si4 C231 155.7(3)
Si6 C12 Si4 C232 -76.5(4)
Si5 C12 Si4 C232 160.9(3)
In2 C12 Si4 C232 38.1(4)
C2 Rh1 In3 C13 -93.1(5)
C1 Rh1 In3 C13 -88.4(6)
C3 Rh1 In3 C13 -60.9(5)
C5 Rh1 In3 C13 -18.0(5)
C4 Rh1 In3 C13 -26.7(5)
In2 Rh1 In3 C13 85.6(5)
In1 Rh1 In3 C13 170.0(5)
C2 Rh1 In3 Cl1 71.64(19)
C1 Rh1 In3 Cl1 76.4(4)
C3 Rh1 In3 Cl1 103.89(18)
C5 Rh1 In3 Cl1 146.7(3)
C4 Rh1 In3 Cl1 138.11(17)
In2 Rh1 In3 Cl1 -109.62(5)
In1 Rh1 In3 Cl1 -25.20(5)
C2 Rh1 In3 In1 96.84(18)
C1 Rh1 In3 In1 101.6(4)
C3 Rh1 In3 In1 129.09(17)
C5 Rh1 In3 In1 171.9(3)
C4 Rh1 In3 In1 163.31(17)
In2 Rh1 In3 In1 -84.424(19)
In1 Cl1 In3 C13 -160.75(16)
In1 Cl1 In3 Rh1 24.52(5)
C11 In1 In3 C13 22.8(4)
Rh1 In1 In3 C13 -173.4(3)
Cl2 In1 In3 C13 -69.3(3)
Cl1 In1 In3 C13 38.9(3)
C11 In1 In3 Rh1 -163.8(3)
Cl2 In1 In3 Rh1 104.08(4)
Cl1 In1 In3 Rh1 -147.75(6)
C11 In1 In3 Cl1 -16.1(3)
Rh1 In1 In3 Cl1 147.75(6)
Cl2 In1 In3 Cl1 -108.17(7)
Rh1 In3 C13 Si9 120.8(4)
Cl1 In3 C13 Si9 -43.8(3)
In1 In3 C13 Si9 -74.3(4)
Rh1 In3 C13 Si7 -1.8(7)
Cl1 In3 C13 Si7 -166.4(2)
In1 In3 C13 Si7 163.09(10)
Rh1 In3 C13 Si8 -119.0(4)
Cl1 In3 C13 Si8 76.4(2)
In1 In3 C13 Si8 45.9(4)
Si7 C13 Si9 C313 81.3(4)
Si8 C13 Si9 C313 -155.1(4)
In3 C13 Si9 C313 -38.2(4)
Si7 C13 Si9 C311 -40.8(4)
Si8 C13 Si9 C311 82.8(4)
In3 C13 Si9 C311 -160.3(3)
Si7 C13 Si9 C312 -158.7(3)
Si8 C13 Si9 C312 -35.1(4)
In3 C13 Si9 C312 81.9(4)
Si9 C13 Si7 C323 81.9(4)
Si8 C13 Si7 C323 -42.4(4)
In3 C13 Si7 C323 -156.8(4)
Si9 C13 Si7 C322 -154.8(4)
Si8 C13 Si7 C322 80.9(4)
In3 C13 Si7 C322 -33.5(4)
Si9 C13 Si7 C321 -38.1(4)
Si8 C13 Si7 C321 -162.4(4)
In3 C13 Si7 C321 83.2(4)
Si9 C13 Si8 C332 77.0(5)
Si7 C13 Si8 C332 -158.0(4)
In3 C13 Si8 C332 -42.7(5)
Si9 C13 Si8 C333 -44.9(4)
Si7 C13 Si8 C333 80.1(4)
In3 C13 Si8 C333 -164.6(4)
Si9 C13 Si8 C331 -165.2(4)
Si7 C13 Si8 C331 -40.2(5)
In3 C13 Si8 C331 75.1(4)
